data_2010806
loop_
_publ_author_name
'\"Ozcan, Sabahat'
'Kendi, Engin'
'Tun\,cbilek, Meral'
'G\"oker, Hakan'

_publ_section_title
;Methyl
 1-(4-chlorobenzyl)-2-(4-methylpiperazin-1-yl)-1<i>H</i>-benzimidazole-5-carboxylate
 hemihydrate
;
_journal_issue 4
_journal_name_full 'Acta Crystallographica Section C'
_journal_page_first 459
_journal_page_last 460
_journal_paper_doi 10.1107/S0108270100000032
_journal_volume 56
_journal_year 2000
_chemical_formula_moiety 'C21 H23 Cl N4 O2,0.5H2 O'
_chemical_formula_sum 'C21 H24 Cl N4 O2.5'
_chemical_formula_weight 407.90
_space_group_IT_number 2
_symmetry_cell_setting triclinic
_symmetry_space_group_name_Hall '-P 1'
_symmetry_space_group_name_H-M 'P -1'
_atom_type_scat_source Int.Tab.Vol.IV
_cell_angle_alpha 68.060(10)
_cell_angle_beta 72.550(10)
_cell_angle_gamma 76.300(10)
_cell_formula_units_Z 4
_cell_length_a 11.2270(10)
_cell_length_b 13.4430(10)
_cell_length_c 15.835(2)
_cell_measurement_reflns_used 25
_cell_measurement_temperature 295
_cell_measurement_theta_max 18
_cell_measurement_theta_min 11
_cell_volume 2093.6(4)
_computing_cell_refinement 'CAD-4 EXPRESS'
_computing_data_collection 'CAD-4 EXPRESS (Enraf-Nonius, 1990)'
_computing_data_reduction 'MolEN (Fair, 1990)'
_computing_molecular_graphics MolEN
_computing_structure_refinement MolEN
_computing_structure_solution MolEN
_diffrn_measurement_device 'Enraf-Nonius CAD-4'
_diffrn_measurement_method '\w/2\q scans'
_diffrn_radiation_type MoK\a
_diffrn_radiation_wavelength .71069
_diffrn_reflns_av_R_equivalents .015
_diffrn_reflns_limit_h_max 0
_diffrn_reflns_limit_h_min -13
_diffrn_reflns_limit_k_max 15
_diffrn_reflns_limit_k_min -16
_diffrn_reflns_limit_l_max 18
_diffrn_reflns_limit_l_min -19
_diffrn_reflns_number 8182
_diffrn_reflns_theta_max 25.7
_diffrn_reflns_theta_min 2.4
_diffrn_standards_decay_% 3.3
_diffrn_standards_interval_time 120
_diffrn_standards_number 3
_exptl_absorpt_coefficient_mu .209
_exptl_absorpt_correction_T_max .922
_exptl_absorpt_correction_T_min .853
_exptl_absorpt_correction_type empirical
_exptl_absorpt_process_details '\y scans (North et al., 1968)'
_exptl_crystal_colour yellow
_exptl_crystal_density_diffrn 1.295
_exptl_crystal_density_meas ?
_exptl_crystal_description prismatic
_exptl_crystal_size_max .40
_exptl_crystal_size_mid .40
_exptl_crystal_size_min .40
_refine_diff_density_max .35
_refine_diff_density_min -.10
_refine_ls_extinction_method none
_refine_ls_goodness_of_fit_ref 1.24
_refine_ls_hydrogen_treatment constr
_refine_ls_number_parameters 514
_refine_ls_number_reflns 5364
_refine_ls_R_factor_gt .053
_refine_ls_shift/su_max .010
_refine_ls_structure_factor_coef F
_refine_ls_weighting_details 'w = 1/[\sF^2^ + (0.02*F)^2^ + 1]'
_refine_ls_weighting_scheme calc
_refine_ls_wR_factor_ref .068
_reflns_number_gt 5364
_reflns_number_total 7754
_reflns_threshold_expression I>3\s(I)
_cod_data_source_file fr1230.cif
_cod_data_source_block I
_cod_depositor_comments
;
The following automatic conversions were performed:

'_exptl_crystal_density_meas' value 'not measured' was changed to '?'
- the value is perceived as not measured.

Automatic conversion script
Id: cif_fix_values 3008 2015-01-20 13:52:24Z robertas 

The following automatic conversions were performed:

'_refine_ls_weighting_scheme' value 'w = 1/[\sF^2^ + (0.02*F)^2^ +
1]' was changed to 'calc'. New tag '_refine_ls_weighting_details' was
created. The value of the new tag was set to 'w = 1/[\sF^2^ +
(0.02*F)^2^ + 1]'.

Automatic conversion script
Id: cif_fix_values 3143 2015-03-26 13:38:13Z robertas 
;
_cod_original_cell_volume 2092.3(3)
_cod_database_code 2010806

loop_
_symmetry_equiv_pos_as_xyz
x,y,z
-x,-y,-z

loop_
_atom_site_aniso_label
_atom_site_aniso_U_11
_atom_site_aniso_U_22
_atom_site_aniso_U_33
_atom_site_aniso_U_12
_atom_site_aniso_U_13
_atom_site_aniso_U_23
_atom_site_aniso_type_symbol
CL1 .0660(10) .1000(10) .0700(10) -.0220(10) -.0130(10) -.0020(10) CL
O1 .0710(10) .121(2) .1000(10) -.0250(10) -.0190(10) -.0650(10) O
O2 .081(2) .0950(10) .0820(10) .0000(10) -.0310(10) -.0580(10) O
O3 .069(2) .096(2) .112(2) -.017(2) .010(2) -.013(2) O
N1 .0450(10) .0540(10) .0470(10) -.0040(10) -.0120(10) -.0230(10) N
N2 .0540(10) .0480(10) .0500(10) .0010(10) -.0170(10) -.0230(10) N
N3 .0460(10) .0520(10) .0470(10) -.0030(10) -.0100(10) -.0230(10) N
N4 .064(2) .0610(10) .0660(10) -.0140(10) -.0090(10) -.0360(10) N
C2 .048(2) .0460(10) .0400(10) -.0030(10) -.0100(10) -.0160(10) C
C4 .048(2) .0540(10) .0450(10) -.0120(10) -.0100(10) -.0160(10) C
C5 .061(2) .0490(10) .0460(10) -.0130(10) -.0140(10) -.0160(10) C
C6 .061(2) .060(2) .0540(10) -.0030(10) -.0110(10) -.0310(10) C
C7 .048(2) .061(2) .059(2) .0020(10) -.0130(10) -.0300(10) C
C8 .051(2) .0500(10) .0410(10) -.0090(10) -.0100(10) -.0180(10) C
C9 .046(2) .0480(10) .0410(10) -.0090(10) -.0070(10) -.0150(10) C
C10 .046(2) .068(2) .0530(10) -.0010(10) -.0210(10) -.0230(10) C
C11 .0410(10) .0510(10) .0510(10) -.0020(10) -.0170(10) -.0240(10) C
C12 .040(2) .061(2) .061(2) .0000(10) -.0140(10) -.0230(10) C
C13 .053(2) .056(2) .064(2) .0000(10) -.0230(10) -.0160(10) C
C14 .052(2) .061(2) .056(2) -.0130(10) -.0170(10) -.0170(10) C
C15 .039(2) .080(2) .070(2) -.004(2) -.0140(10) -.018(2) C
C20 .065(2) .056(2) .068(2) .000(2) -.0210(10) -.0300(10) C
C21 .075(2) .053(2) .078(2) -.005(2) -.018(2) -.0320(10) C
C22 .061(2) .076(2) .057(2) -.014(2) -.0110(10) -.0330(10) C
C23 .064(2) .057(2) .0460(10) -.005(2) -.0120(10) -.0220(10) C
C24 .110(3) .087(2) .095(2) -.024(2) -.019(2) -.0560(10) C
C51 .073(2) .059(2) .055(2) -.0190(10) -.0160(10) -.0210(10) C
C52 .111(3) .093(2) .081(2) -.007(2) -.037(2) -.0540(10) C
C16 .047(2) .062(2) .066(2) .006(2) -.0250(10) -.0140(10) C
CL1' .0920(10) .074000 .1140(10) .023000 -.059000 -.055000 CL
O1' .082(2) .154(2) .0860(10) -.0220(10) -.0120(10) -.0790(10) O
O2' .0680(10) .0980(10) .0780(10) -.0210(10) -.0190(10) -.0460(10) O
N1' .0420(10) .0500(10) .0520(10) -.0070(10) -.0100(10) -.0230(10) N
N2' .0550(10) .0410(10) .0480(10) -.0100(10) -.0050(10) -.0190(10) N
N3' .0460(10) .0470(10) .0500(10) -.0120(10) -.0050(10) -.0180(10) N
N4' .067(2) .0510(10) .0500(10) -.0050(10) -.0100(10) -.0240(10) N
C2' .047(2) .0390(10) .0480(10) -.0070(10) -.0100(10) -.0150(10) C
C4' .048(2) .0480(10) .055(2) -.0100(10) -.0180(10) -.0140(10) C
C5' .059(2) .0500(10) .0460(10) -.0030(10) -.0220(10) -.0160(10) C
C6' .051(2) .066(2) .0480(10) -.002(2) -.0110(10) -.0240(10) C
C7' .045(2) .066(2) .051(2) -.0100(10) -.0070(10) -.0220(10) C
C8' .0420(10) .0430(10) .0490(10) -.0040(10) -.0120(10) -.0160(10) C
C9' .045(2) .0410(10) .0450(10) -.0060(10) -.0120(10) -.0120(10) C
C10' .047(2) .054(2) .065(2) -.0120(10) -.0130(10) -.0260(10) C
C11' .0420(10) .0500(10) .0470(10) -.0110(10) -.0120(10) -.0230(10) C
C12' .044(2) .060(2) .052(2) -.0120(10) -.0100(10) -.0130(10) C
C13' .070(2) .053(2) .059(2) -.0120(10) -.0250(10) -.0120(10) C
C14' .061(2) .0560(10) .0650(10) .0020(10) -.0330(10) -.0330(10) C
C15' .039(2) .075(2) .076(2) -.0040(10) -.0150(10) -.0460(10) C
C16' .050(2) .0560(10) .056(2) -.0210(10) -.0060(10) -.0230(10) C
C20' .068(2) .054(2) .056(2) -.0190(10) -.001(2) -.0220(10) C
C21' .088(3) .060(2) .048(2) -.019(2) -.001(2) -.0200(10) C
C22' .065(2) .0490(10) .067(2) -.0070(10) -.0150(10) -.0290(10) C
C23' .063(2) .0410(10) .053(2) -.0110(10) -.0060(10) -.0180(10) C
C24' .100(3) .084(2) .064(2) -.009(2) -.018(2) -.0390(10) C
C51' .055(2) .074(2) .058(2) -.003(2) -.0220(10) -.0220(10) C
C52' .099(2) .105(2) .103(2) -.030(2) -.040(2) -.048(2) C

loop_
_atom_site_label
_atom_site_fract_x
_atom_site_fract_y
_atom_site_fract_z
_atom_site_U_iso_or_equiv
_atom_site_thermal_displace_type
_atom_site_calc_flag
_atom_site_calc_attached_atom
_atom_site_type_symbol
CL1 .44180(10) .41890(10) .25990(10) .0828(5) Ueq . . CL
O1 1.1370(3) .8364(2) .0784(2) .0915(10) Ueq . . O
O2 .9395(3) .8999(2) .1381(2) .0836(11) Ueq . . O
O3 .7534(3) .4752(3) .4440(2) .1045(17) Ueq . . O
N1 .8342(2) .6966(2) -.1244(2) .0492(8) Ueq . . N
N2 .9506(3) .5744(2) -.2076(2) .0518(8) Ueq . . N
N3 1.0423(3) .6477(2) -.1287(2) .0496(8) Ueq . . N
N4 1.0033(3) .4630(2) -.3384(2) .0622(10) Ueq . . N
C2 .9473(3) .6383(3) -.1556(2) .0464(10) Ueq . . C
C4 1.0454(3) .7496(2) -.0243(2) .0489(10) Ueq . . C
C5 .9679(3) .8152(2) .0274(2) .0509(10) Ueq . . C
C6 .8401(3) .8441(3) .0298(2) .0595(12) Ueq . . C
C7 .7827(3) .8111(3) -.0192(2) .0583(15) Ueq . . C
C8 .8612(3) .7454(2) -.0701(2) .0473(11) Ueq . . C
C9 .9891(3) .7148(3) -.0733(2) .0459(11) Ueq . . C
C10 .7077(3) .6825(3) -.1206(2) .0564(13) Ueq . . C
C11 .6416(3) .6181(2) -.0238(2) .0474(8) Ueq . . C
C12 .7060(3) .5306(3) .0327(2) .0566(14) Ueq . . C
C13 .6455(3) .4696(3) .1198(2) .0599(15) Ueq . . C
C14 .5182(3) .4971(3) .1500(2) .0555(14) Ueq . . C
C15 .4513(3) .5835(3) .0965(3) .0671(16) Ueq . . C
C16 .5143(3) .6437(3) .0092(2) .0625(15) Ueq . . C
C20 1.0584(4) .4895(3) -.2103(2) .0639(15) Ueq . . C
C21 1.0300(4) .4101(3) -.2459(2) .0694(16) Ueq . . C
C22 .8974(4) .5487(3) -.3351(2) .0634(15) Ueq . . C
C23 .9249(4) .6302(3) -.3014(2) .0570(13) Ueq . . C
C24 .9766(5) .3825(3) -.3698(3) .0926(18) Ueq . . C
C51 1.0270(4) .8509(3) .0818(2) .0599(15) Ueq . . C
C52 .9859(4) .9352(3) .1964(2) .0908(18) Ueq . . C
CL1' .88240(10) .20670(10) .55810(10) .0930(4) Ueq . . CL
O1' 1.4372(3) .0199(2) .9094(2) .1030(12) Ueq . . O
O2' 1.6230(2) .0186(2) .8093(2) .0770(8) Ueq . . O
N1' 1.3717(2) -.1916(2) .6321(2) .0492(8) Ueq . . N
N2' 1.5017(3) -.2213(2) .4894(2) .0488(8) Ueq . . N
N3' 1.5713(3) -.1520(2) .5822(2) .0482(8) Ueq . . N
N4' 1.6005(3) -.3254(2) .3492(2) .0575(10) Ueq . . N
C2' 1.4857(3) -.1893(2) .5658(2) .0455(10) Ueq . . C
C4' 1.5541(3) -.0795(3) .7117(2) .0497(13) Ueq . . C
C5' 1.4721(3) -.0621(3) .7925(2) .0517(10) Ueq . . C
C6' 1.3514(3) -.0921(3) .8249(2) .0573(14) Ueq . . C
C7' 1.3077(3) -.1373(3) .7776(2) .0522(14) Ueq . . C
C8' 1.3884(3) -.1523(2) .6963(2) .0458(11) Ueq . . C
C9' 1.5109(3) -.1258(2) .6638(2) .0447(11) Ueq . . C
C10' 1.2494(3) -.2049(2) .6274(2) .0542(13) Ueq . . C
C11' 1.1583(3) -.1008(2) .6130(2) .0444(9) Ueq . . C
C12' 1.1975(3) -.0038(3) .5503(2) .0532(15) Ueq . . C
C13' 1.1135(3) .0897(3) .5339(2) .0596(15) Ueq . . C
C14' .9884(3) .0878(2) .5793(2) .0584(10) Ueq . . C
C15' .9471(3) -.0066(3) .6428(2) .0623(14) Ueq . . C
C16' 1.0327(3) -.1003(2) .6599(2) .0519(13) Ueq . . C
C20' 1.6186(4) -.1953(3) .4178(2) .0598(14) Ueq . . C
C21' 1.6153(4) -.2136(3) .3302(2) .0667(17) Ueq . . C
C22' 1.4819(4) -.3480(3) .4192(2) .0602(12) Ueq . . C
C23' 1.4871(4) -.3350(2) .5088(2) .0535(12) Ueq . . C
C24' 1.5985(4) -.3423(3) .2633(2) .0828(18) Ueq . . C
C51' 1.5069(3) -.0051(3) .8449(2) .0635(15) Ueq . . C
C52' 1.6588(4) .0838(3) .8517(3) .0936(15) Ueq . . C
H4 1.133 .730 -.026 .0646 Uiso . . H
H6 .790 .888 .066 .0709 Uiso . . H
H7 .695 .831 -.018 .0722 Uiso . . H
H12 .795 .513 .011 .0722 Uiso . . H
H13 .690 .409 .158 .0773 Uiso . . H
H15 .363 .601 .119 .0848 Uiso . . H
H16 .469 .705 -.028 .0773 Uiso . . H
H101 .714 .645 -.163 .0709 Uiso . . H
H102 .659 .752 -.139 .0709 Uiso . . H
H201 1.073 .454 -.149 .0798 Uiso . . H
H202 1.132 .520 -.251 .0798 Uiso . . H
H211 1.100 .355 -.249 .0862 Uiso . . H
H212 .958 .379 -.204 .0861 Uiso . . H
H221 .824 .519 -.294 .0785 Uiso . . H
H222 .883 .584 -.396 .0785 Uiso . . H
H231 .997 .662 -.343 .0709 Uiso . . H
H232 .854 .685 -.298 .0709 Uiso . . H
H521 .916 .967 .234 .1140 Uiso . . H
H522 1.031 .876 .236 .1140 Uiso . . H
H523 1.040 .988 .158 .1140 Uiso . . H
H241 1.046 .326 -.372 .1165 Uiso . . H
H242 .904 .353 -.327 .1165 Uiso . . H
H243 .960 .417 -.430 .1165 Uiso . . H
H31 .672 .492 .480 .1330 Uiso . . H
H32 .806 .524 .438 .1330 Uiso . . H
H4' 1.636 -.059 .690 .0620 Uiso . . H
H6' 1.299 -.082 .881 .0697 Uiso . . H
H7' 1.225 -.158 .799 .0671 Uiso . . H
H12' 1.284 -.003 .519 .0697 Uiso . . H
H13' 1.141 .156 .491 .0773 Uiso . . H
H15' .860 -.007 .674 .0747 Uiso . . H
H16' 1.006 -.165 .705 .0697 Uiso . . H
H101' 1.214 -.256 .684 .0684 Uiso . . H
H102' 1.261 -.231 .577 .0684 Uiso . . H
H201' 1.688 -.242 .440 .0773 Uiso . . H
H202' 1.628 -.122 .405 .0773 Uiso . . H
H211' 1.545 -.167 .308 .0887 Uiso . . H
H212' 1.691 -.197 .284 .0887 Uiso . . H
H221' 1.469 -.420 .431 .0735 Uiso . . H
H222' 1.414 -.298 .396 .0735 Uiso . . H
H231' 1.411 -.352 .555 .0684 Uiso . . H
H232' 1.557 -.383 .530 .0684 Uiso . . H
H241' 1.589 -.415 .277 .1013 Uiso . . H
H242' 1.530 -.296 .239 .1013 Uiso . . H
H243' 1.675 -.327 .218 .1013 Uiso . . H
H521' 1.743 .098 .822 .1127 Uiso . . H
H522' 1.604 .150 .844 .1127 Uiso . . H
H523' 1.652 .045 .917 .1127 Uiso . . H

loop_
_geom_angle_atom_site_label_1
_geom_angle_atom_site_label_2
_geom_angle_atom_site_label_3
_geom_angle
_geom_angle_publ_flag
C51 O2 C52 116.1(3) yes
H31 O3 H32 109.5 no
C2 N1 C8 105.3(3) no
C2 N1 C10 127.4(3) no
C8 N1 C10 124.4(3) no
C2 N2 C20 115.7(3) no
C2 N2 C23 117.2(3) no
C20 N2 C23 110.8(3) yes
C2 N3 C9 104.4(3) no
C21 N4 C22 109.7(3) yes
C21 N4 C24 109.3(3) no
C22 N4 C24 111.2(4) no
N1 C2 N2 119.6(3) no
N1 C2 N3 114.0(3) yes
N2 C2 N3 126.3(3) no
C5 C4 C9 117.3(3) no
C5 C4 H4 121.6 no
C9 C4 H4 121.2 no
C4 C5 C6 121.4(4) no
C4 C5 C51 117.5(3) no
C6 C5 C51 121.1(3) no
C5 C6 C7 122.1(4) no
C5 C6 H6 118.9 no
C7 C6 H6 119.0 no
C6 C7 C8 115.8(3) no
C6 C7 H7 122.4 no
C8 C7 H7 121.8 no
N1 C8 C7 130.6(3) no
N1 C8 C9 106.2(3) no
C7 C8 C9 123.2(4) no
N3 C9 C4 129.7(3) no
N3 C9 C8 110.1(4) no
C4 C9 C8 120.2(3) no
N1 C10 C11 112.4(3) no
N1 C10 H101 108.6 no
N1 C10 H102 108.8 no
C11 C10 H101 108.6 no
C11 C10 H102 109.0 no
H101 C10 H102 109.5 no
C10 C11 C12 121.4(3) no
C10 C11 C16 120.4(3) no
C12 C11 C16 118.2(3) no
C11 C12 C13 121.6(3) no
C11 C12 H12 118.9 no
C13 C12 H12 119.5 no
C12 C13 C14 118.5(3) no
C12 C13 H13 121.3 no
C14 C13 H13 120.2 no
CL1 C14 C13 118.3(2) no
CL1 C14 C15 120.0(3) no
C13 C14 C15 121.7(3) no
C14 C15 C16 118.8(3) no
C14 C15 H15 120.1 no
C16 C15 H15 121.1 no
N2 C20 C21 108.6(4) no
N2 C20 H201 109.4 no
N2 C20 H202 109.9 no
C21 C20 H201 110.1 no
C21 C20 H202 109.4 no
H201 C20 H202 109.5 no
N4 C21 C20 111.5(3) no
N4 C21 H211 109.3 no
N4 C21 H212 108.6 no
C20 C21 H211 109.5 no
C20 C21 H212 108.4 no
H211 C21 H212 109.5 no
N4 C22 C23 110.8(4) no
N4 C22 H221 109.3 no
N4 C22 H222 109.1 no
C23 C22 H221 109.3 no
C23 C22 H222 108.9 no
H221 C22 H222 109.5 no
N2 C23 C22 108.9(3) no
N2 C23 H231 109.4 no
N2 C23 H232 109.6 no
C22 C23 H231 109.5 no
C22 C23 H232 110.0 no
H231 C23 H232 109.5 no
N4 C24 H241 111.3 no
N4 C24 H242 108.4 no
N4 C24 H243 108.7 no
H241 C24 H242 109.5 no
H241 C24 H243 109.5 no
H242 C24 H243 109.5 no
O1 C51 O2 123.4(4) yes
O1 C51 C5 125.4(4) no
O2 C51 C5 111.2(3) no
O2 C52 H521 108.5 no
O2 C52 H522 110.9 no
O2 C52 H523 109.0 no
H521 C52 H522 109.5 no
H521 C52 H523 109.5 no
H522 C52 H523 109.5 no
C11 C16 C15 121.2(3) no
C11 C16 H16 119.6 no
C15 C16 H16 119.2 no
C51' O2' C52' 115.0(3) yes
C2' N1' C8' 105.6(3) no
C2' N1' C10' 129.1(3) no
C8' N1' C10' 123.7(3) no
C2' N2' C23' 117.1(2) no
C2' N2' C20' 114.1(3) yes
C23' N2' C20' 109.3(3) no
C2' N3' C9' 104.5(3) no
C22' N4' C21' 108.0(3) yes
C22' N4' C24' 110.1(4) no
C21' N4' C24' 110.8(3) no
N1' C2' N2' 121.2(3) no
N1' C2' N3' 113.7(3) yes
N2' C2' N3' 125.1(3) no
C5' C4' C9' 117.9(3) no
C5' C4' H4' 121.3 no
C9' C4' H4' 120.8 no
C4' C5' C6' 121.2(4) no
C4' C5' C51' 121.6(3) no
C6' C5' C51' 117.1(3) no
C5' C6' C7' 121.3(3) no
C5' C6' H6' 119.5 no
C7' C6' H6' 119.2 no
C6' C7' C8' 117.2(3) no
C6' C7' H7' 121.9 no
C8' C7' H7' 120.8 no
N1' C8' C7' 131.3(3) no
N1' C8' C9' 106.0(3) no
C7' C8' C9' 122.7(4) no
N3' C9' C4' 130.2(3) no
N3' C9' C8' 110.2(4) no
C4' C9' C8' 119.7(3) no
N1' C10' C11' 112.8(3) no
N1' C10' H101' 108.5 no
N1' C10' H102' 108.5 no
C11' C10' H101' 108.6 no
C11' C10' H102' 109.0 no
H101' C10' H102' 109.5 no
C10' C11' C16' 120.7(3) no
C10' C11' C12' 121.1(3) no
C16' C11' C12' 118.2(3) no
C11' C16' C15' 121.1(3) no
C11' C16' H16' 119.0 no
C15' C16' H16' 119.9 no
C16' C15' C14' 119.3(3) no
C16' C15' H15' 120.6 no
C14' C15' H15' 120.1 no
CL1' C14' C15' 119.9(2) no
CL1' C14' C13' 119.6(2) no
C15' C14' C13' 120.5(3) no
C14' C13' C12' 119.8(3) no
C14' C13' H13' 119.9 no
C12' C13' H13' 120.3 no
C11' C12' C13' 121.1(3) no
C11' C12' H12' 118.7 no
C13' C12' H12' 120.3 no
N2' C23' C22' 109.1(2) no
N2' C23' H231' 109.3 no
N2' C23' H232' 110.1 no
C22' C23' H231' 109.9 no
C22' C23' H232' 108.9 no
H231' C23' H232' 109.5 no
N4' C22' C23' 109.7(4) no
N4' C22' H221' 109.5 no
N4' C22' H222' 109.5 no
C23' C22' H221' 109.8 no
C23' C22' H222' 108.9 no
H221' C22' H222' 109.5 no
N4' C21' C20' 111.4(3) no
N4' C21' H211' 108.9 no
N4' C21' H212' 109.2 no
C20' C21' H211' 108.0 no
C20' C21' H212' 109.8 no
H211' C21' H212' 109.5 no
N2' C20' C21' 109.8(4) no
N2' C20' H201' 109.1 no
N2' C20' H202' 109.8 no
C21' C20' H201' 108.1 no
C21' C20' H202' 110.6 no
H201' C20' H202' 109.5 no
N4' C24' H241' 109.8 no
N4' C24' H242' 109.5 no
N4' C24' H243' 109.1 no
H241' C24' H242' 109.5 no
H241' C24' H243' 109.5 no
H242' C24' H243' 109.5 no
O1' C51' O2' 123.2(5) yes
O1' C51' C5' 124.5(4) no
O2' C51' C5' 112.2(3) no
O2' C52' H521' 110.1 no
O2' C52' H522' 109.4 no
O2' C52' H523' 108.9 no
H521' C52' H522' 109.5 no
H521' C52' H523' 109.5 no
H522' C52' H523' 109.5 no

loop_
_geom_bond_atom_site_label_1
_geom_bond_atom_site_label_2
_geom_bond_site_symmetry_1
_geom_bond_site_symmetry_2
_geom_bond_distance
_geom_bond_publ_flag
CL1 C14 . . 1.744(3) yes
O1 C51 . . 1.188(5) yes
O2 C51 . . 1.343(4) yes
O2 C52 . . 1.440(7) no
O3 H31 . . .950 no
O3 H32 . . .950 no
N1 C2 . . 1.382(4) yes
N1 C8 . . 1.389(5) no
N1 C10 . . 1.455(5) yes
N2 C2 . . 1.382(5) yes
N2 C20 . . 1.455(4) no
N2 C23 . . 1.476(4) no
N3 C2 . . 1.304(5) yes
N3 C9 . . 1.403(5) no
N4 C21 . . 1.461(5) no
N4 C22 . . 1.449(4) no
N4 C24 . . 1.466(7) yes
C4 C5 . . 1.397(5) no
C4 C9 . . 1.385(6) no
C4 H4 . . .950 no
C5 C6 . . 1.385(5) no
C5 C51 . . 1.488(7) yes
C6 C7 . . 1.380(7) no
C6 H6 . . .950 no
C7 C8 . . 1.395(5) no
C7 H7 . . .950 no
C8 C9 . . 1.385(5) no
C10 C11 . . 1.512(4) no
C10 H101 . . .950 no
C10 H102 . . .950 no
C11 C12 . . 1.382(4) no
C11 C16 . . 1.374(4) no
C12 C13 . . 1.376(4) no
C12 H12 . . .950 no
C13 C14 . . 1.370(5) no
C13 H13 . . .950 no
C14 C15 . . 1.366(5) no
C15 C16 . . 1.384(5) no
C15 H15 . . .950 no
C20 C21 . . 1.508(7) no
C20 H201 . . .950 no
C20 H202 . . .950 no
C21 H211 . . .950 no
C21 H212 . . .950 no
C22 C23 . . 1.507(7) no
C22 H221 . . .950 no
C22 H222 . . .950 no
C23 H231 . . .950 no
C23 H232 . . .950 no
C24 H241 . . .950 no
C24 H242 . . .950 no
C24 H243 . . .950 no
C52 H521 . . .950 no
C52 H522 . . .950 no
C52 H523 . . .950 no
C16 H16 . . .950 no
CL1' C14' . . 1.738(3) yes
O1' C51' . . 1.192(5) yes
O2' C51' . . 1.317(5) yes
O2' C52' . . 1.463(7) no
N1' C2' . . 1.390(4) yes
N1' C8' . . 1.383(5) no
N1' C10' . . 1.449(5) yes
N2' C2' . . 1.379(5) yes
N2' C23' . . 1.479(5) no
N2' C20' . . 1.471(4) no
N3' C2' . . 1.309(5) yes
N3' C9' . . 1.398(4) no
N4' C22' . . 1.467(4) no
N4' C21' . . 1.458(5) no
N4' C24' . . 1.468(6) yes
C4' C5' . . 1.400(5) no
C4' C9' . . 1.383(6) no
C4' H4' . . .950 no
C5' C6' . . 1.393(5) no
C5' C51' . . 1.496(7) yes
C6' C7' . . 1.369(7) no
C6' H6' . . .950 no
C7' C8' . . 1.387(5) no
C7' H7' . . .950 no
C8' C9' . . 1.396(5) no
C10' C11' . . 1.509(4) no
C10' H101' . . .950 no
C10' H102' . . .950 no
C11' C16' . . 1.382(4) no
C11' C12' . . 1.386(4) no
C16' C15' . . 1.380(4) no
C16' H16' . . .950 no
C15' C14' . . 1.373(4) no
C15' H15' . . .950 no
C14' C13' . . 1.372(5) no
C12' C13' . . 1.369(5) no
C13' H13' . . .950 no
C12' H12' . . .950 no
C23' C22' . . 1.510(6) no
C23' H231' . . .950 no
C23' H232' . . .950 no
C22' H221' . . .950 no
C22' H222' . . .950 no
C21' C20' . . 1.508(6) no
C21' H211' . . .950 no
C21' H212' . . .950 no
C20' H201' . . .950 no
C20' H202' . . .950 no
C24' H241' . . .950 no
C24' H242' . . .950 no
C24' H243' . . .950 no
C52' H521' . . .950 no
C52' H522' . . .950 no
C52' H523' . . .950 no

loop_
_geom_torsion_atom_site_label_1
_geom_torsion_atom_site_label_2
_geom_torsion_atom_site_label_3
_geom_torsion_atom_site_label_4
_geom_torsion
_geom_torsion_publ_flag
C52 O2 C51 O1 -.1(5) no
C52 O2 C51 C5 178.2(3) no
C51 O2 C52 H521 -178.80 no
C51 O2 C52 H522 -58.44 no
C51 O2 C52 H523 62.11 no
C8 N1 C2 N2 176.2(3) no
C8 N1 C2 N3 -1.7(3) no
C10 N1 C2 N2 15.1(4) no
C10 N1 C2 N3 -162.7(3) no
C2 N1 C8 C7 -178.1(3) no
C2 N1 C8 C9 .9(3) no
C10 N1 C8 C7 -16.3(5) no
C10 N1 C8 C9 162.7(3) no
C2 N1 C10 C11 99.5(4) no
C2 N1 C10 H101 -20.70 no
C2 N1 C10 H102 -139.72 no
C8 N1 C10 C11 -58.2(4) no
C8 N1 C10 H101 -178.39 no
C8 N1 C10 H102 62.59 no
C20 N2 C2 N1 -159.8(3) no
C20 N2 C2 N3 17.7(5) no
C23 N2 C2 N1 66.6(4) no
C23 N2 C2 N3 -115.9(4) no
C2 N2 C20 C21 164.6(3) no
C2 N2 C20 H201 44.37 no
C2 N2 C20 H202 -75.90 no
C23 N2 C20 C21 -58.96(4) no
C23 N2 C20 H201 -179.19 no
C23 N2 C20 H202 60.53 no
C2 N2 C23 C22 -164.6(3) no
C2 N2 C23 H231 75.68 no
C2 N2 C23 H232 -44.40 no
C20 N2 C23 C22 59.7(4) yes
C20 N2 C23 H231 -59.95 no
C20 N2 C23 H232 179.97 no
C9 N3 C2 N1 1.6(3) no
C9 N3 C2 N2 -176.0(3) no
C2 N3 C9 C4 178.0(3) no
C2 N3 C9 C8 -1.0(3) no
C22 N4 C21 C20 -58.2(4) yes
C22 N4 C21 H211 -179.4 no
C22 N4 C21 H212 61.3 no
C24 N4 C21 C20 179.9(4) no
C24 N4 C21 H211 58.6 no
C24 N4 C21 H212 -60.8 no
C21 N4 C22 C23 58.1(4) no
C21 N4 C22 H221 -62.4 no
C21 N4 C22 H222 177.9 no
C24 N4 C22 C23 179.1(3) no
C24 N4 C22 H221 58.6 no
C24 N4 C22 H222 -61.1 no
C21 N4 C24 H241 -58.6 no
C21 N4 C24 H242 61.8 no
C21 N4 C24 H243 -179.3 no
C22 N4 C24 H241 -179.8 no
C22 N4 C24 H242 -59.4 no
C22 N4 C24 H243 59.5 no
C9 C4 C5 C6 .1(4) no
C9 C4 C5 C51 178.7(3) no
H4 C4 C5 C6 179.9 no
H4 C4 C5 C51 -1.4 no
C5 C4 C9 N3 -178.7(3) no
C5 C4 C9 C8 .3(5) no
H4 C4 C9 N3 1.5 no
H4 C4 C9 C8 -179.6 no
C4 C5 C6 C7 -.7(5) no
C4 C5 C6 H6 179.1 no
C51 C5 C6 C7 -179.3(3) no
C51 C5 C6 H6 .5 no
C4 C5 C51 O1 7.1(5) yes
C4 C5 C51 O2 -171.2(3) no
C6 C5 C51 O1 -174.3(3) no
C6 C5 C51 O2 7.4(4) no
C5 C6 C7 C8 .9(5) no
C5 C6 C7 H7 -179.6 no
H6 C6 C7 C8 -178.9 no
H6 C6 C7 H7 .6 no
C6 C7 C8 N1 178.2(3) no
C6 C7 C8 C9 -.6(5) no
H7 C7 C8 N1 -1.2 no
H7 C7 C8 C9 180.0 no
N1 C8 C9 N3 .1(3) no
N1 C8 C9 C4 -179.1(3) no
C7 C8 C9 N3 179.1(3) no
C7 C8 C9 C4 .0(6) no
N1 C10 C11 C12 -38.6(5) yes
N1 C10 C11 C16 143.2(3) no
H101 C10 C11 C12 81.6 no
H101 C10 C11 C16 -96.6 no
H102 C10 C11 C12 -159.2 no
H102 C10 C11 C16 22.6 no
C10 C11 C12 C13 -178.0(3) no
C10 C11 C12 H12 3.5 no
C16 C11 C12 C13 .3(5) no
C16 C11 C12 H12 -178.3 no
C10 C11 C16 C15 177.9(4) no
C10 C11 C16 H16 -3.6 no
C12 C11 C16 C15 -.4(6) no
C12 C11 C16 H16 178.1 no
C11 C12 C13 C14 -.2(6) no
C11 C12 C13 H13 179.1 no
H12 C12 C13 C14 178.7 no
H12 C12 C13 H13 -2.3 no
C12 C13 C14 CL1 179.5(3) yes
C12 C13 C14 C15 -.6(6) no
H13 C13 C14 CL1 .5 no
H13 C13 C14 C15 -179.6 no
CL1 C14 C15 C16 -179.5(3) no
CL1 C14 C15 H15 -.6 no
C13 C14 C15 C16 .5(6) no
C13 C14 C15 H15 179.5 no
C14 C15 C16 C11 .0(7) no
C14 C15 C16 H16 -178.5 no
H15 C15 C16 C11 -178.9 no
H15 C15 C16 H16 2.6 no
N2 C20 C21 N4 58.2(4) no
N2 C20 C21 H211 179.4 no
N2 C20 C21 H212 -61.3 no
H201 C20 C21 N4 178.0 no
H201 C20 C21 H211 -60.8 no
H201 C20 C21 H212 58.5 no
H202 C20 C21 N4 -61.6 no
H202 C20 C21 H211 59.6 no
H202 C20 C21 H212 178.9 no
N4 C22 C23 N2 -58.8(4) no
N4 C22 C23 H231 60.9 no
N4 C22 C23 H232 -178.8 no
H221 C22 C23 N2 61.7 no
H221 C22 C23 H231 -178.6 no
H221 C22 C23 H232 -58.3 no
H222 C22 C23 N2 -178.7 no
H222 C22 C23 H231 -59.0 no
H222 C22 C23 H232 61.3 no
C52' O2' C51' O1' -3.2(5) no
C52' O2' C51' C5' 174.3(3) no
C51' O2' C52' H521' -179.9 no
C51' O2' C52' H522' -59.6 no
C51' O2' C52' H523' 60.1 no
C8' N1' C2' N2' -178.6(3) no
C8' N1' C2' N3' -.3(4) no
C10' N1' C2' N2' -13.0(5) no
C10' N1' C2' N3' 165.3(3) no
C2' N1' C8' C7' -179.2(4) no
C2' N1' C8' C9' 1.4(3) no
C10' N1' C8' C7' 14.2(6) no
C10' N1' C8' C9' -165.2(3) no
C2' N1' C10' C11' -105.9(4) no
C2' N1' C10' H101' 133.9 no
C2' N1' C10' H102' 15.03 no
C8' N1' C10' C11' 57.4(4) no
C8' N1' C10' H101' -62.9 no
C8' N1' C10' H102' 178.3 no
C23' N2' C2' N1' -61.2(4) no
C23' N2' C2' N3' 120.7(4) no
C20' N2' C2' N1' 169.3(3) no
C20' N2' C2' N3' -8.7(5) no
C2' N2' C23' C22' 168.8(3) no
C2' N2' C23' H231' 48.5 no
C2' N2' C23' H232' -71.9 no
C20' N2' C23' C22' -59.6(4) no
C20' N2' C23' H231' -179.8 no
C20' N2' C23' H232' 59.8 no
C2' N2' C20' C21' -169.2(3) no
C2' N2' C20' H201' 72.6 no
C2' N2' C20' H202' -47.4 no
C23' N2' C20' C21' 57.7(4) yes
C23' N2' C20' H201' -60.6 no
C23' N2' C20' H202' 179.5 no
C9' N3' C2' N1' -1.0(4) no
C9' N3' C2' N2' 177.2(3) no
C2' N3' C9' C4' -177.4(3) no
C2' N3' C9' C8' 1.9(3) no
C21' N4' C22' C23' -61.3(4) yes
C21' N4' C22' H221' 178.1 no
C21' N4' C22' H222' 58.1 no
C24' N4' C22' C23' 177.6(3) no
C24' N4' C22' H221' 57.1 no
C24' N4' C22' H222' -62.9 no
C22' N4' C21' C20' 59.7(4) no
C22' N4' C21' H211' -59.2 no
C22' N4' C21' H212' -178.7 no
C24' N4' C21' C20' -179.5(4) no
C24' N4' C21' H211' 61.6 no
C24' N4' C21' H212' -58.0 no
C22' N4' C24' H241' -60.8 no
C22' N4' C24' H242' 59.5 no
C22' N4' C24' H243' 179.3 no
C21' N4' C24' H241' 179.8 no
C21' N4' C24' H242' -60.0 no
C21' N4' C24' H243' 59.8 no
C9' C4' C5' C6' 1.1(5) no
C9' C4' C5' C51' -175.4(3) no
H4' C4' C5' C6' -179.7 no
H4' C4' C5' C51' 3.8 no
C5' C4' C9' N3' -179.9(3) no
C5' C4' C9' C8' .7(5) no
H4' C4' C9' N3' .8 no
H4' C4' C9' C8' -178.5 no
C4' C5' C6' C7' -1.6(5) no
C4' C5' C6' H6' 177.7 no
C51' C5' C6' C7' 175.1(3) no
C51' C5' C6' H6' -5.7 no
C4' C5' C51' O1' 173.5(4) no
C4' C5' C51' O2' -4.0(5) yes
C6' C5' C51' O1' -3.1(6) no
C6' C5' C51' O2' 179.3(3) no
C5' C6' C7' C8' .1(5) no
C5' C6' C7' H7' -179.5 no
H6' C6' C7' C8' -179.1 no
H6' C6' C7' H7' 1.2 no
C6' C7' C8' N1' -177.6(3) no
C6' C7' C8' C9' 1.7(5) no
H7' C7' C8' N1' 2.1 no
H7' C7' C8' C9' -178.6 no
N1' C8' C9' N3' -2.1(4) no
N1' C8' C9' C4' 177.3(3) no
C7' C8' C9' N3' 178.5(3) no
C7' C8' C9' C4' -2.1(5) no
N1' C10' C11' C16' -139.7(3) yes
N1' C10' C11' C12' 42.3(4) no
H101' C10' C11' C16' -19.4 no
H101' C10' C11' C12' 162.5 no
H102' C10' C11' C16' 99.8 no
H102' C10' C11' C12' -78.3 no
C10' C11' C16' C15' -175.9(3) no
C10' C11' C16' H16' 5.3 no
C12' C11' C16' C15' 2.2(5) no
C12' C11' C16' H16' -176.6 no
C10' C11' C12' C13' 176.9(3) no
C10' C11' C12' H12' -3.2 no
C16' C11' C12' C13' -1.2(5) no
C16' C11' C12' H12' 178.7 no
C11' C16' C15' C14' -1.3(5) no
C11' C16' C15' H15' 178.3 no
H16' C16' C15' C14' 177.5 no
H16' C16' C15' H15' -2.9 no
C16' C15' C14' CL1' -179.1(3) yes
C16' C15' C14' C13' -.7(5) no
H15' C15' C14' CL1' 1.3 no
H15' C15' C14' C13' 179.8 no
CL1' C14' C13' C12' -179.9(3) no
CL1' C14' C13' H13' .1 no
C15' C14' C13' C12' 1.7(5) no
C15' C14' C13' H13' -178.4 no
C14' C13' C12' C11' -.7(5) no
C14' C13' C12' H12' 179.4 no
H13' C13' C12' C11' 179.3 no
H13' C13' C12' H12' -.6 no
N2' C23' C22' N4' 62.0(4) no
N2' C23' C22' H221' -177.6 no
N2' C23' C22' H222' -57.8 no
H231' C23' C22' N4' -178.1 no
H231' C23' C22' H221' -57.7 no
H231' C23' C22' H222' 62.1 no
H232' C23' C22' N4' -58.2 no
H232' C23' C22' H221' 62.3 no
H232' C23' C22' H222' -177.9 no
N4' C21' C20' N2' -58.6(4) no
N4' C21' C20' H201' 60.3 no
N4' C21' C20' H202' -180.0 no
H211' C21' C20' N2' 60.9 no
H211' C21' C20' H201' 179.8 no
H211' C21' C20' H202' -60.5 no
H212' C21' C20' N2' -179.8 no
H212' C21' C20' H201' -60.9 no
H212' C21' C20' H202' 58.9 no
